data_4340373
loop_
_publ_author_name
'Rancan, Marzio'
'Tessarolo, Jacopo'
'Casarin, Maurizio'
'Zanonato, Pier Luigi'
'Quici, Silvio'
'Armelao, Lidia'

_publ_section_title
;
 Double level selection in a constitutional dynamic library of
 coordination driven supramolecular polygons.
;
_journal_issue 14
_journal_name_full 'Inorganic chemistry'
_journal_page_first 7276
_journal_page_last 7287
_journal_paper_doi 10.1021/ic500573e
_journal_volume 53
_journal_year 2014
_chemical_formula_moiety 'C18 H20 Cu N O4 P0.33, C H Cl3'
_chemical_formula_sum 'C19 H21 Cl3 Cu N O4 P0.33'
_chemical_formula_weight 507.58
_space_group_crystal_system trigonal
_space_group_IT_number 147
_space_group_name_Hall '-P 3'
_space_group_name_H-M_alt 'P -3'
_symmetry_space_group_name_Hall '-P 3'
_symmetry_space_group_name_H-M 'P -3'
_atom_sites_solution_hydrogens geom
_atom_sites_solution_primary iterative
_atom_sites_solution_secondary difmap
_audit_creation_date 2013-11-11
_audit_creation_method
;
Olex2 1.2
(compiled 2013.09.17 svn.r2790 for OlexSys, GUI svn.r4601)
;
_cell_angle_alpha 90.00
_cell_angle_beta 90.00
_cell_angle_gamma 120.00
_cell_formula_units_Z 6
_cell_length_a 16.0207(7)
_cell_length_b 16.0207(7)
_cell_length_c 17.0760(9)
_cell_measurement_reflns_used 2380
_cell_measurement_temperature 296.2(10)
_cell_measurement_theta_max 26.5350
_cell_volume 3795.6(3)
_computing_cell_refinement
;
CrysAlisPro, Agilent Technologies,
Version 1.171.36.24 (release 03-12-2012 CrysAlis171 .NET)
(compiled Dec  3 2012,18:21:49)
;
_computing_data_collection
;
CrysAlisPro, Agilent Technologies,
Version 1.171.36.24 (release 03-12-2012 CrysAlis171 .NET)
(compiled Dec  3 2012,18:21:49)
;
_computing_data_reduction
;
CrysAlisPro, Agilent Technologies,
Version 1.171.36.24 (release 03-12-2012 CrysAlis171 .NET)
(compiled Dec  3 2012,18:21:49)
;
_computing_molecular_graphics
;
O. V. Dolomanov, L. J. Bourhis, R. J. Gildea, J. A. K. Howard and H. Puschmann,
OLEX2: a complete structure solution, refinement and analysis program.
J. Appl. Cryst. (2009). 42, 339-341.
;
_computing_publication_material
;
O. V. Dolomanov, L. J. Bourhis, R. J. Gildea, J. A. K. Howard and H. Puschmann,
OLEX2: a complete structure solution, refinement and analysis program.
J. Appl. Cryst. (2009). 42, 339-341.
;
_computing_structure_refinement
;
SHELX, G.M. Sheldrick, Acta Cryst.
(2008). A64, 112-122
;
_computing_structure_solution
;
'L.J. Bourhis, O.V. Dolomanov, R.J. Gildea, 
J.A.K. Howard, H. Puschmann, 
in preparation (2013)'
;
_diffrn_ambient_temperature 296.2(10)
_diffrn_detector_area_resol_mean 16.1274
_diffrn_measured_fraction_theta_full 0.9956
_diffrn_measured_fraction_theta_max 0.9989
_diffrn_measurement_device_type 'Xcalibur, Eos, Gemini'
_diffrn_measurement_method '\w scans'
_diffrn_orient_matrix_UB_11 0.0154958000
_diffrn_orient_matrix_UB_12 -0.0241429000
_diffrn_orient_matrix_UB_13 -0.0258993000
_diffrn_orient_matrix_UB_21 0.0404366000
_diffrn_orient_matrix_UB_22 0.0448536000
_diffrn_orient_matrix_UB_23 -0.0106082000
_diffrn_orient_matrix_UB_31 0.0271671000
_diffrn_orient_matrix_UB_32 -0.0048690000
_diffrn_orient_matrix_UB_33 0.0306359000
_diffrn_radiation_monochromator graphite
_diffrn_radiation_type 'Mo K\a'
_diffrn_radiation_wavelength 0.7107
_diffrn_reflns_av_R_equivalents 0.0000
_diffrn_reflns_av_unetI/netI 0.0320
_diffrn_reflns_limit_h_max 14
_diffrn_reflns_limit_h_min 0
_diffrn_reflns_limit_k_max 15
_diffrn_reflns_limit_k_min 0
_diffrn_reflns_limit_l_max 18
_diffrn_reflns_limit_l_min -18
_diffrn_reflns_number 3615
_diffrn_reflns_theta_full 23.20
_diffrn_reflns_theta_max 23.20
_diffrn_reflns_theta_min 2.39
_diffrn_source 'Enhance (Mo) X-ray Source'
_exptl_absorpt_coefficient_mu 1.222
_exptl_absorpt_correction_T_max 1.00000
_exptl_absorpt_correction_T_min 0.79100
_exptl_absorpt_correction_type multi-scan
_exptl_absorpt_process_details
;
CrysAlisPro, Agilent Technologies,
Version 1.171.36.24 (release 03-12-2012 CrysAlis171 .NET)
(compiled Dec  3 2012,18:21:49)
Empirical absorption correction using spherical harmonics,
 implemented in SCALE3 ABSPACK scaling algorithm.
;
_exptl_crystal_colour 'clear light green'
_exptl_crystal_colour_primary green
_exptl_crystal_density_diffrn 1.332
_exptl_crystal_density_method 'not measured'
_exptl_crystal_description plate
_exptl_crystal_F_000 1554
_exptl_crystal_size_max 0.3000
_exptl_crystal_size_mid 0.2000
_exptl_crystal_size_min 0.0300
_refine_diff_density_max 1.256
_refine_diff_density_min -0.633
_refine_diff_density_rms 0.077
_refine_ls_extinction_method none
_refine_ls_goodness_of_fit_ref 1.075
_refine_ls_hydrogen_treatment constr
_refine_ls_matrix_type full
_refine_ls_number_parameters 260
_refine_ls_number_reflns 3615
_refine_ls_number_restraints 192
_refine_ls_restrained_S_all 1.049
_refine_ls_R_factor_all 0.0578
_refine_ls_R_factor_gt 0.0513
_refine_ls_shift/su_max 0.001
_refine_ls_shift/su_mean 0.000
_refine_ls_structure_factor_coef Fsqd
_refine_ls_weighting_details 'calc w=1/[\s^2^(Fo^2^)+(0.0890P)^2^+3.4518P] where P=(Fo^2^+2Fc^2^)/3'
_refine_ls_weighting_scheme calc
_refine_ls_wR_factor_gt 0.1484
_refine_ls_wR_factor_ref 0.1543
_reflns_number_gt 3105
_reflns_number_total 3615
_reflns_threshold_expression >2sigma(I)
_cod_data_source_file ic500573e_si_002.cif
_cod_data_source_block Cu3PTA
_cod_depositor_comments 'Adding full bibliography for 4340369--4340375.cif.'
_cod_database_code 4340373

loop_
_space_group_symop_id
_space_group_symop_operation_xyz
1 'x, y, z'
2 '-y, x-y, z'
3 '-x+y, -x, z'
4 '-x, -y, -z'
5 'y, -x+y, -z'
6 'x-y, x, -z'

loop_
_atom_site_label
_atom_site_type_symbol
_atom_site_fract_x
_atom_site_fract_y
_atom_site_fract_z
_atom_site_U_iso_or_equiv
_atom_site_adp_type
_atom_site_occupancy
_atom_site_symmetry_multiplicity
_atom_site_calc_flag
_atom_site_refinement_flags
Cu1 Cu 0.54644(3) 0.90908(3) 0.80283(3) 0.0372(2) Uani 1 1 d U
P1 P 0.3333 0.6667 0.60465(10) 0.0437(5) Uani 1 3 d SU
O3 O 0.4733(2) 0.9255(2) 0.88334(15) 0.0442(7) Uani 1 1 d U
O2 O 0.62757(19) 0.8952(2) 0.72711(15) 0.0427(7) Uani 1 1 d U
O4 O 0.5168(2) 0.9850(2) 0.73184(16) 0.0457(7) Uani 1 1 d U
Cl2S Cl 0.3056(2) 0.20015(19) 0.60500(18) 0.1523(10) Uani 1 1 d U
N1 N 0.4150(2) 0.7618(2) 0.74716(17) 0.0355(7) Uani 1 1 d U
O1 O 0.6151(2) 0.8855(2) 0.88454(16) 0.0488(7) Uani 1 1 d U
C12 C 0.5990(3) 0.6000(3) 0.8097(2) 0.0368(8) Uani 1 1 d U
Cl3S Cl 0.4910(2) 0.3260(3) 0.5470(2) 0.227(2) Uani 1 1 d U
Cl1S Cl 0.3409(3) 0.3672(3) 0.52628(13) 0.1886(15) Uani 1 1 d U
C3 C 0.6926(3) 0.8196(3) 0.8080(2) 0.0360(8) Uani 1 1 d U
C2 C 0.6723(3) 0.8477(3) 0.7367(2) 0.0398(9) Uani 1 1 d U
C8 C 0.9069(3) 0.7802(4) 0.8160(3) 0.0630(13) Uani 1 1 d U
H8 H 0.9737 0.8184 0.8167 0.076 Uiso 1 1 calc R
C13 C 0.5573(3) 0.5459(3) 0.7412(2) 0.0433(9) Uani 1 1 d U
C4 C 0.6732(3) 0.8542(3) 0.8780(2) 0.0405(9) Uani 1 1 d U
C6 C 0.7493(3) 0.7678(3) 0.8109(2) 0.0395(9) Uani 1 1 d U
C18 C 0.3204(3) 0.7451(3) 0.7731(2) 0.0347(8) Uani 1 1 d U
H18A H 0.3118 0.7973 0.7539 0.042 Uiso 1 1 calc R
H18B H 0.3200 0.7472 0.8299 0.042 Uiso 1 1 calc R
C7 C 0.8503(3) 0.8223(3) 0.8110(3) 0.0565(12) Uani 1 1 d U
H7 H 0.8799 0.8891 0.8077 0.068 Uiso 1 1 calc R
C10 C 0.7658(3) 0.6276(3) 0.8189(3) 0.0578(12) Uani 1 1 d U
H10 H 0.7374 0.5610 0.8221 0.069 Uiso 1 1 calc R
C11 C 0.7063(3) 0.6678(3) 0.8133(2) 0.0393(9) Uani 1 1 d U
C15 C 0.5438(3) 0.5796(3) 0.8793(2) 0.0408(9) Uani 1 1 d U
C14 C 0.6182(4) 0.5577(4) 0.6708(3) 0.0765(16) Uani 1 1 d U
H14A H 0.6271 0.5029 0.6663 0.115 Uiso 1 1 calc R
H14B H 0.6797 0.6152 0.6763 0.115 Uiso 1 1 calc R
H14C H 0.5866 0.5625 0.6246 0.115 Uiso 1 1 calc R
C17 C 0.4239(3) 0.7722(3) 0.6607(2) 0.0406(9) Uani 1 1 d U
H17A H 0.4876 0.7848 0.6457 0.049 Uiso 1 1 calc R
H17B H 0.4189 0.8279 0.6458 0.049 Uiso 1 1 calc R
C5 C 0.7289(4) 0.8633(4) 0.9524(3) 0.0579(12) Uani 1 1 d U
H5A H 0.7799 0.9287 0.9584 0.087 Uiso 1 1 calc R
H5B H 0.7556 0.8215 0.9494 0.087 Uiso 1 1 calc R
H5C H 0.6862 0.8453 0.9966 0.087 Uiso 1 1 calc R
C9 C 0.8647(3) 0.6825(4) 0.8199(3) 0.0634(13) Uani 1 1 d U
H9 H 0.9023 0.6533 0.8233 0.076 Uiso 1 1 calc R
C1S C 0.3897(6) 0.3178(6) 0.5885(4) 0.109(2) Uani 1 1 d U
H1S H 0.4069 0.3530 0.6383 0.131 Uiso 1 1 calc R
C16 C 0.5917(3) 0.6193(4) 0.9555(3) 0.0652(14) Uani 1 1 d U
H16A H 0.5689 0.6597 0.9768 0.098 Uiso 1 1 calc R
H16B H 0.6602 0.6565 0.9479 0.098 Uiso 1 1 calc R
H16C H 0.5770 0.5673 0.9911 0.098 Uiso 1 1 calc R
C1 C 0.7069(4) 0.8267(4) 0.6610(3) 0.0670(14) Uani 1 1 d U
H1A H 0.6534 0.7934 0.6259 0.101 Uiso 1 1 calc R
H1B H 0.7350 0.7871 0.6714 0.101 Uiso 1 1 calc R
H1C H 0.7543 0.8861 0.6375 0.101 Uiso 1 1 calc R

loop_
_atom_site_aniso_label
_atom_site_aniso_U_11
_atom_site_aniso_U_22
_atom_site_aniso_U_33
_atom_site_aniso_U_23
_atom_site_aniso_U_13
_atom_site_aniso_U_12
Cu1 0.0341(3) 0.0373(3) 0.0444(3) 0.0012(2) 0.00006(19) 0.0210(2)
P1 0.0453(7) 0.0453(7) 0.0404(10) 0.000 0.000 0.0227(3)
O3 0.0469(17) 0.0541(18) 0.0444(15) -0.0026(13) -0.0055(12) 0.0348(15)
O2 0.0363(15) 0.0465(17) 0.0480(15) 0.0065(12) 0.0040(12) 0.0227(13)
O4 0.0464(17) 0.0449(16) 0.0545(17) 0.0082(13) 0.0065(13) 0.0293(15)
Cl2S 0.159(2) 0.1261(19) 0.188(2) 0.0257(17) 0.0324(18) 0.0834(18)
N1 0.0320(17) 0.0319(17) 0.0424(17) -0.0003(13) -0.0014(13) 0.0159(14)
O1 0.0573(19) 0.0618(19) 0.0471(15) -0.0048(13) -0.0045(13) 0.0446(17)
C12 0.0285(19) 0.032(2) 0.051(2) 0.0027(17) 0.0003(16) 0.0159(17)
Cl3S 0.119(2) 0.223(4) 0.299(4) -0.134(3) 0.028(2) 0.056(2)
Cl1S 0.328(5) 0.215(3) 0.0922(15) 0.0527(17) 0.064(2) 0.188(3)
C3 0.0220(18) 0.030(2) 0.053(2) -0.0033(16) -0.0031(16) 0.0110(16)
C2 0.025(2) 0.038(2) 0.053(2) -0.0003(18) 0.0043(16) 0.0130(17)
C8 0.029(2) 0.059(3) 0.100(4) -0.005(3) -0.001(2) 0.021(2)
C13 0.036(2) 0.045(2) 0.053(2) 0.0029(18) 0.0040(18) 0.023(2)
C4 0.036(2) 0.038(2) 0.050(2) -0.0013(17) -0.0050(17) 0.0194(19)
C6 0.0279(19) 0.041(2) 0.049(2) 0.0018(17) 0.0023(17) 0.0172(17)
C18 0.036(2) 0.032(2) 0.038(2) -0.0027(16) -0.0033(16) 0.0190(18)
C7 0.029(2) 0.041(2) 0.094(3) -0.001(2) 0.000(2) 0.0126(19)
C10 0.040(2) 0.045(3) 0.094(3) -0.002(2) -0.006(2) 0.026(2)
C11 0.0300(19) 0.041(2) 0.049(2) 0.0026(17) 0.0010(16) 0.0188(17)
C15 0.034(2) 0.034(2) 0.049(2) 0.0064(17) -0.0021(17) 0.0137(19)
C14 0.045(3) 0.094(4) 0.069(3) -0.018(3) 0.013(2) 0.020(3)
C17 0.042(2) 0.039(2) 0.041(2) 0.0048(17) 0.0030(17) 0.0200(19)
C5 0.068(3) 0.062(3) 0.058(3) -0.012(2) -0.019(2) 0.043(3)
C9 0.038(2) 0.065(3) 0.100(4) -0.002(3) -0.002(2) 0.035(2)
C1S 0.116(5) 0.110(5) 0.092(5) -0.032(4) 0.003(4) 0.050(4)
C16 0.044(3) 0.068(3) 0.054(3) 0.006(2) -0.006(2) 0.005(2)
C1 0.073(3) 0.099(4) 0.052(3) 0.005(3) 0.012(2) 0.060(3)

loop_
_atom_type_symbol
_atom_type_description
_atom_type_scat_dispersion_real
_atom_type_scat_dispersion_imag
_atom_type_scat_source
C C 0.0033 0.0016 'International Tables Vol C Tables 4.2.6.8 and 6.1.1.4'
H H 0.0000 0.0000 'International Tables Vol C Tables 4.2.6.8 and 6.1.1.4'
Cl Cl 0.1484 0.1585 'International Tables Vol C Tables 4.2.6.8 and 6.1.1.4'
Cu Cu 0.3201 1.2651 'International Tables Vol C Tables 4.2.6.8 and 6.1.1.4'
N N 0.0061 0.0033 'International Tables Vol C Tables 4.2.6.8 and 6.1.1.4'
O O 0.0106 0.0060 'International Tables Vol C Tables 4.2.6.8 and 6.1.1.4'
P P 0.1023 0.0942 'International Tables Vol C Tables 4.2.6.8 and 6.1.1.4'

loop_
_geom_angle_atom_site_label_1
_geom_angle_atom_site_label_2
_geom_angle_atom_site_label_3
_geom_angle
_geom_angle_site_symmetry_1
_geom_angle_site_symmetry_3
O3 Cu1 O2 175.84(11) . .
O3 Cu1 O4 90.22(11) . .
O3 Cu1 N1 97.00(11) . .
O3 Cu1 O1 87.44(11) . .
O2 Cu1 O4 92.52(11) . .
O2 Cu1 N1 86.14(11) . .
O2 Cu1 O1 88.81(12) . .
O4 Cu1 N1 89.97(11) . .
O1 Cu1 O4 156.81(13) . .
O1 Cu1 N1 113.21(12) . .
C17 P1 C17 95.68(17) 2_665 .
C17 P1 C17 95.68(17) 2_665 3_565
C17 P1 C17 95.68(17) . 3_565
C15 O3 Cu1 129.0(3) 2_665 .
C2 O2 Cu1 126.1(2) . .
C13 O4 Cu1 127.5(3) 2_665 .
C18 N1 Cu1 108.8(2) 3_565 .
C18 N1 Cu1 111.8(2) . .
C18 N1 C18 107.9(3) . 3_565
C18 N1 C17 110.6(3) . .
C18 N1 C17 110.7(3) 3_565 .
C17 N1 Cu1 106.9(2) . .
C4 O1 Cu1 128.3(3) . .
C13 C12 C11 119.7(3) . .
C13 C12 C15 120.3(4) . .
C15 C12 C11 119.2(3) . .
C2 C3 C4 118.6(3) . .
C2 C3 C6 120.6(3) . .
C4 C3 C6 119.9(3) . .
O2 C2 C3 126.2(4) . .
O2 C2 C1 113.3(4) . .
C3 C2 C1 120.4(4) . .
C7 C8 H8 120.1 . .
C9 C8 H8 120.1 . .
C9 C8 C7 119.8(4) . .
O4 C13 C12 125.9(4) 3_565 .
O4 C13 C14 113.4(4) 3_565 .
C12 C13 C14 120.7(4) . .
O1 C4 C3 125.4(4) . .
O1 C4 C5 113.7(4) . .
C3 C4 C5 120.7(4) . .
C7 C6 C3 118.8(4) . .
C11 C6 C3 123.2(3) . .
C11 C6 C7 118.0(4) . .
N1 C18 N1 114.6(3) . 2_665
N1 C18 H18A 108.6 . .
N1 C18 H18A 108.6 2_665 .
N1 C18 H18B 108.6 . .
N1 C18 H18B 108.6 2_665 .
H18A C18 H18B 107.6 . .
C8 C7 C6 122.1(4) . .
C8 C7 H7 118.9 . .
C6 C7 H7 118.9 . .
C11 C10 H10 118.6 . .
C9 C10 H10 118.6 . .
C9 C10 C11 122.7(4) . .
C6 C11 C12 123.9(3) . .
C6 C11 C10 118.3(4) . .
C10 C11 C12 117.8(4) . .
O3 C15 C12 125.1(4) 3_565 .
O3 C15 C16 114.4(4) 3_565 .
C12 C15 C16 120.5(4) . .
C13 C14 H14A 109.5 . .
C13 C14 H14B 109.5 . .
C13 C14 H14C 109.5 . .
H14A C14 H14B 109.5 . .
H14A C14 H14C 109.5 . .
H14B C14 H14C 109.5 . .
P1 C17 H17A 108.5 . .
P1 C17 H17B 108.5 . .
N1 C17 P1 115.1(3) . .
N1 C17 H17A 108.5 . .
N1 C17 H17B 108.5 . .
H17A C17 H17B 107.5 . .
C4 C5 H5A 109.5 . .
C4 C5 H5B 109.5 . .
C4 C5 H5C 109.5 . .
H5A C5 H5B 109.5 . .
H5A C5 H5C 109.5 . .
H5B C5 H5C 109.5 . .
C8 C9 C10 119.0(4) . .
C8 C9 H9 120.5 . .
C10 C9 H9 120.5 . .
Cl2S C1S Cl3S 110.3(5) . .
Cl2S C1S Cl1S 108.6(5) . .
Cl2S C1S H1S 109.4 . .
Cl3S C1S Cl1S 109.8(5) . .
Cl3S C1S H1S 109.4 . .
Cl1S C1S H1S 109.4 . .
C15 C16 H16A 109.5 . .
C15 C16 H16B 109.5 . .
C15 C16 H16C 109.5 . .
H16A C16 H16B 109.5 . .
H16A C16 H16C 109.5 . .
H16B C16 H16C 109.5 . .
C2 C1 H1A 109.5 . .
C2 C1 H1B 109.5 . .
C2 C1 H1C 109.5 . .
H1A C1 H1B 109.5 . .
H1A C1 H1C 109.5 . .
H1B C1 H1C 109.5 . .

loop_
_geom_bond_atom_site_label_1
_geom_bond_atom_site_label_2
_geom_bond_distance
_geom_bond_site_symmetry_2
Cu1 O3 1.908(3) .
Cu1 O2 1.923(3) .
Cu1 O4 1.938(3) .
Cu1 N1 2.437(3) .
Cu1 O1 1.927(3) .
P1 C17 1.851(4) 2_665
P1 C17 1.851(4) .
P1 C17 1.851(4) 3_565
O3 C15 1.278(5) 2_665
O2 C2 1.291(5) .
O4 C13 1.279(5) 2_665
Cl2S C1S 1.706(8) .
N1 C18 1.470(5) .
N1 C18 1.468(5) 3_565
N1 C17 1.485(5) .
O1 C4 1.264(5) .
C12 C13 1.410(6) .
C12 C11 1.508(5) .
C12 C15 1.417(6) .
Cl3S C1S 1.716(8) .
Cl1S C1S 1.728(9) .
C3 C2 1.391(6) .
C3 C4 1.415(6) .
C3 C6 1.507(5) .
C2 C1 1.510(6) .
C8 H8 0.9300 .
C8 C7 1.378(6) .
C8 C9 1.361(7) .
C13 O4 1.279(5) 3_565
C13 C14 1.500(6) .
C4 C5 1.518(6) .
C6 C7 1.402(6) .
C6 C11 1.392(5) .
C18 N1 1.468(5) 2_665
C18 H18A 0.9700 .
C18 H18B 0.9700 .
C7 H7 0.9300 .
C10 H10 0.9300 .
C10 C11 1.394(6) .
C10 C9 1.376(6) .
C15 O3 1.278(5) 3_565
C15 C16 1.483(6) .
C14 H14A 0.9600 .
C14 H14B 0.9600 .
C14 H14C 0.9600 .
C17 H17A 0.9700 .
C17 H17B 0.9700 .
C5 H5A 0.9600 .
C5 H5B 0.9600 .
C5 H5C 0.9600 .
C9 H9 0.9300 .
C1S H1S 0.9800 .
C16 H16A 0.9600 .
C16 H16B 0.9600 .
C16 H16C 0.9600 .
C1 H1A 0.9600 .
C1 H1B 0.9600 .
C1 H1C 0.9600 .

loop_
_geom_torsion_atom_site_label_1
_geom_torsion_atom_site_label_2
_geom_torsion_atom_site_label_3
_geom_torsion_atom_site_label_4
_geom_torsion
_geom_torsion_site_symmetry_1
_geom_torsion_site_symmetry_4
Cu1 O2 C2 C3 -18.6(5) . .
Cu1 O2 C2 C1 163.8(3) . .
Cu1 N1 C18 N1 -175.0(2) . 2_665
Cu1 N1 C17 P1 178.17(17) . .
Cu1 O1 C4 C3 -7.1(6) . .
Cu1 O1 C4 C5 168.5(3) . .
O3 Cu1 O2 C2 50.3(18) . .
O3 Cu1 O4 C13 -12.2(3) . 2_665
O3 Cu1 N1 C18 -103.2(2) . 3_565
O3 Cu1 N1 C18 15.9(2) . .
O3 Cu1 N1 C17 137.2(2) . .
O3 Cu1 O1 C4 169.4(4) . .
O2 Cu1 O3 C15 137.8(16) . 2_665
O2 Cu1 O4 C13 170.9(3) . 2_665
O2 Cu1 N1 C18 -166.8(2) . .
O2 Cu1 N1 C18 74.1(2) . 3_565
O2 Cu1 N1 C17 -45.6(2) . .
O2 Cu1 O1 C4 -12.4(4) . .
O4 Cu1 O3 C15 6.6(3) . 2_665
O4 Cu1 O2 C2 -178.7(3) . .
O4 Cu1 N1 C18 166.6(2) . 3_565
O4 Cu1 N1 C18 -74.3(2) . .
O4 Cu1 N1 C17 47.0(2) . .
O4 Cu1 O1 C4 -106.0(4) . .
N1 Cu1 O3 C15 -83.4(3) . 2_665
N1 Cu1 O2 C2 -88.9(3) . .
N1 Cu1 O4 C13 84.8(3) . 2_665
N1 Cu1 O1 C4 72.9(4) . .
O1 Cu1 O3 C15 163.6(3) . 2_665
O1 Cu1 O2 C2 24.5(3) . .
O1 Cu1 O4 C13 -96.2(4) . 2_665
O1 Cu1 N1 C18 106.2(2) . .
O1 Cu1 N1 C18 -13.0(3) . 3_565
O1 Cu1 N1 C17 -132.6(2) . .
C3 C6 C7 C8 178.0(5) . .
C3 C6 C11 C12 2.8(6) . .
C3 C6 C11 C10 -177.5(4) . .
C2 C3 C4 O1 21.3(6) . .
C2 C3 C4 C5 -154.0(4) . .
C2 C3 C6 C7 85.3(5) . .
C2 C3 C6 C11 -94.6(5) . .
C13 C12 C11 C6 107.5(5) . .
C13 C12 C11 C10 -72.2(5) . .
C13 C12 C15 O3 -13.5(6) . 3_565
C13 C12 C15 C16 165.6(4) . .
C4 C3 C2 O2 -7.7(6) . .
C4 C3 C2 C1 169.7(4) . .
C4 C3 C6 C7 -84.3(5) . .
C4 C3 C6 C11 95.8(5) . .
C6 C3 C2 O2 -177.4(3) . .
C6 C3 C2 C1 0.0(6) . .
C6 C3 C4 O1 -168.9(4) . .
C6 C3 C4 C5 15.8(6) . .
C18 N1 C18 N1 -55.4(5) 3_565 2_665
C18 N1 C17 P1 -59.8(4) . .
C18 N1 C17 P1 59.8(4) 3_565 .
C7 C8 C9 C10 0.0(9) . .
C7 C6 C11 C12 -177.1(4) . .
C7 C6 C11 C10 2.5(6) . .
C11 C12 C13 O4 176.9(4) . 3_565
C11 C12 C13 C14 -2.2(6) . .
C11 C12 C15 O3 177.0(4) . 3_565
C11 C12 C15 C16 -3.9(6) . .
C11 C6 C7 C8 -2.1(7) . .
C11 C10 C9 C8 0.6(9) . .
C15 C12 C13 O4 7.4(6) . 3_565
C15 C12 C13 C14 -171.6(4) . .
C15 C12 C11 C6 -83.0(5) . .
C15 C12 C11 C10 97.3(5) . .
C17 P1 C17 N1 -48.1(2) 3_565 .
C17 P1 C17 N1 48.2(2) 2_665 .
C17 N1 C18 N1 65.9(4) . 2_665
C9 C8 C7 C6 0.8(9) . .
C9 C10 C11 C12 177.8(5) . .
C9 C10 C11 C6 -1.9(7) . .
